data_2222260
loop_
_publ_author_name
'Tanak, Hasan'
'Bing\"ol Alpaslan, Yelda'
'Yavuz, Metin'
'A\(gar, Erbil'
'Er\,sahin, Ferda'
'B\"uy\"ukg\"ung\"or, Orhan'

_publ_section_title
;
 2-[(2,4-Dimethylphenyl)iminomethyl]-3,5-dimethoxyphenol
;
_journal_coeditor_code CI2808
_journal_issue 7
_journal_name_full 'Acta Crystallographica Section E'
_journal_page_first o1572
_journal_paper_doi 10.1107/S1600536809021278
_journal_volume 65
_journal_year 2009
_chemical_formula_iupac 'C17 H19 N O3'
_chemical_formula_moiety 'C17 H19 N O3'
_chemical_formula_sum 'C17 H19 N O3'
_chemical_formula_weight 285.33
_chemical_name_systematic
;
2-[(2,4-Dimethylphenyl)iminomethyl]-3,5-dimethoxyphenol
;
_space_group_IT_number 14
_symmetry_cell_setting monoclinic
_symmetry_space_group_name_Hall '-P 2ybc'
_symmetry_space_group_name_H-M 'P 1 21/c 1'
_atom_sites_solution_hydrogens geom
_atom_sites_solution_primary direct
_atom_sites_solution_secondary difmap
_audit_creation_method SHELXL-97
_cell_angle_alpha 90.00
_cell_angle_beta 97.542(11)
_cell_angle_gamma 90.00
_cell_formula_units_Z 4
_cell_length_a 4.7070(2)
_cell_length_b 11.283(5)
_cell_length_c 28.216(5)
_cell_measurement_reflns_used 10962
_cell_measurement_temperature 296(2)
_cell_measurement_theta_max 26.15
_cell_measurement_theta_min 1.46
_cell_volume 1485.6(7)
_computing_cell_refinement 'X-AREA (Stoe & Cie, 2002)'
_computing_data_collection 'X-AREA (Stoe & Cie, 2002)'
_computing_data_reduction 'X-RED32 (Stoe & Cie, 2002)'
_computing_molecular_graphics 'ORTEP-3 for Windows (Farrugia, 1997)'
_computing_publication_material 'WinGX (Farrugia, 1999)'
_computing_structure_refinement 'SHELXL97 (Sheldrick, 2008)'
_computing_structure_solution 'SHELXS97 (Sheldrick, 2008)'
_diffrn_ambient_temperature 296(2)
_diffrn_detector_area_resol_mean 6.67
_diffrn_measured_fraction_theta_full 0.998
_diffrn_measured_fraction_theta_max 0.998
_diffrn_measurement_device_type 'Stoe IPDS II'
_diffrn_measurement_method 'rotation method'
_diffrn_radiation_monochromator 'plane graphite'
_diffrn_radiation_source 'fine-focus sealed tube'
_diffrn_radiation_type MoK\a
_diffrn_radiation_wavelength 0.71069
_diffrn_reflns_av_R_equivalents 0.0431
_diffrn_reflns_av_sigmaI/netI 0.0262
_diffrn_reflns_limit_h_max 5
_diffrn_reflns_limit_h_min -5
_diffrn_reflns_limit_k_max 13
_diffrn_reflns_limit_k_min -13
_diffrn_reflns_limit_l_max 34
_diffrn_reflns_limit_l_min -34
_diffrn_reflns_number 13316
_diffrn_reflns_theta_full 25.63
_diffrn_reflns_theta_max 25.63
_diffrn_reflns_theta_min 1.46
_diffrn_standards_number 0
_exptl_absorpt_coefficient_mu 0.087
_exptl_absorpt_correction_T_max 0.9939
_exptl_absorpt_correction_T_min 0.9771
_exptl_absorpt_correction_type integration
_exptl_absorpt_process_details '(X-RED32; Stoe & Cie, 2002)'
_exptl_crystal_colour yellow
_exptl_crystal_density_diffrn 1.276
_exptl_crystal_density_method 'not measured'
_exptl_crystal_description Prism
_exptl_crystal_F_000 608
_exptl_crystal_size_max 0.670
_exptl_crystal_size_mid 0.313
_exptl_crystal_size_min 0.090
_refine_diff_density_max 0.092
_refine_diff_density_min -0.144
_refine_ls_extinction_method none
_refine_ls_goodness_of_fit_ref 0.981
_refine_ls_hydrogen_treatment constr
_refine_ls_matrix_type full
_refine_ls_number_parameters 195
_refine_ls_number_reflns 2797
_refine_ls_number_restraints 0
_refine_ls_restrained_S_all 0.981
_refine_ls_R_factor_all 0.0753
_refine_ls_R_factor_gt 0.0431
_refine_ls_shift/su_max 0.001
_refine_ls_shift/su_mean 0.000
_refine_ls_structure_factor_coef Fsqd
_refine_ls_weighting_details 'calc w=1/[\s^2^(Fo^2^)+(0.0599P)^2^] where P=(Fo^2^+2Fc^2^)/3'
_refine_ls_weighting_scheme calc
_refine_ls_wR_factor_gt 0.0994
_refine_ls_wR_factor_ref 0.1106
_reflns_number_gt 1808
_reflns_number_total 2797
_reflns_threshold_expression I>2\s(I)
_cod_data_source_file ci2808.cif
_cod_data_source_block I
_cod_depositor_comments
;
The following automatic conversions were performed:
'_symmetry_cell_setting' value 'Monoclinic' changed to 'monoclinic'
according to '/home/saulius/struct/CIF-dictionaries/cif_core.dic'
dictionary named 'cif_core.dic' version 2.4.1 from 2010-06-29.

Automatic conversion script
Id: cif_fix_enum 1527 2010-12-29 10:47:43Z saulius 

The following automatic conversions were performed:

'_symmetry_cell_setting' value 'Monoclinic' changed to 'monoclinic'
according to /home/saulius/struct/CIF-dictionaries/cif_core.dic
dictionary named 'cif_core.dic' version 2.4.1 from 2010-06-29.

Automatic conversion script
Id: cif_fix_values 1715 2011-07-08 13:25:40Z adriana 
;
_cod_original_sg_symbol_H-M 'P 21/c'
_cod_database_code 2222260
_cod_database_fobs_code 2222260

loop_
_symmetry_equiv_pos_as_xyz
'x, y, z'
'-x, y+1/2, -z+1/2'
'-x, -y, -z'
'x, -y-1/2, z-1/2'

loop_
_atom_site_type_symbol
_atom_site_label
_atom_site_fract_x
_atom_site_fract_y
_atom_site_fract_z
_atom_site_U_iso_or_equiv
_atom_site_adp_type
_atom_site_calc_flag
_atom_site_refinement_flags
_atom_site_occupancy
_atom_site_disorder_assembly
_atom_site_disorder_group
O O1 -0.1970(3) 0.07461(10) 0.06735(5) 0.0759(4) Uani d . 1 . .
H H1A -0.0686 0.0847 0.0896 0.114 Uiso calc PR 0.62(3) . .
O O2 -0.3588(3) 0.47471(10) 0.10480(4) 0.0735(4) Uani d . 1 . .
O O3 -0.9431(3) 0.29177(10) -0.02381(4) 0.0721(4) Uani d . 1 . .
N N1 0.1167(3) 0.18286(12) 0.13482(5) 0.0584(4) Uani d . 1 . .
H H1B 0.0796 0.1207 0.1175 0.070 Uiso calc PR 0.38(3) . .
C C1 -0.2694(3) 0.27691(13) 0.08638(6) 0.0534(4) Uani d . 1 . .
C C2 -0.3428(4) 0.17509(14) 0.05865(6) 0.0580(4) Uani d . 1 . .
C C3 -0.5703(4) 0.17634(14) 0.02150(6) 0.0610(5) Uani d . 1 . .
H H3 -0.6186 0.1085 0.0035 0.073 Uiso calc R 1 . .
C C4 -0.7208(3) 0.27934(14) 0.01202(6) 0.0569(4) Uani d . 1 . .
C C5 -0.6564(4) 0.38249(14) 0.03878(6) 0.0593(4) Uani d . 1 . .
H H5 -0.7616 0.4515 0.0317 0.071 Uiso calc R 1 . .
C C6 -0.4362(3) 0.38028(13) 0.07557(6) 0.0553(4) Uani d . 1 . .
C C7 -0.0392(3) 0.27603(14) 0.12467(6) 0.0565(4) Uani d . 1 . .
H H7 -0.0002 0.3443 0.1428 0.068 Uiso calc R 1 . .
C C8 0.3450(3) 0.17699(14) 0.17280(6) 0.0555(4) Uani d . 1 . .
C C9 0.4693(3) 0.06605(15) 0.18298(6) 0.0590(4) Uani d . 1 . .
C C10 0.6896(4) 0.05720(16) 0.22082(6) 0.0657(5) Uani d . 1 . .
H H10 0.7713 -0.0168 0.2279 0.079 Uiso calc R 1 . .
C C11 0.7925(4) 0.15256(17) 0.24829(6) 0.0655(5) Uani d . 1 . .
C C12 0.6723(4) 0.26180(17) 0.23629(7) 0.0694(5) Uani d . 1 . .
H H12 0.7412 0.3283 0.2536 0.083 Uiso calc R 1 . .
C C13 0.4512(4) 0.27460(16) 0.19910(6) 0.0661(5) Uani d . 1 . .
H H13 0.3736 0.3492 0.1918 0.079 Uiso calc R 1 . .
C C14 0.3707(4) -0.04062(15) 0.15315(7) 0.0758(6) Uani d . 1 . .
H H14A 0.4782 -0.1089 0.1653 0.114 Uiso calc R 1 . .
H H14B 0.4005 -0.0269 0.1206 0.114 Uiso calc R 1 . .
H H14C 0.1706 -0.0540 0.1546 0.114 Uiso calc R 1 . .
C C15 1.0290(4) 0.1388(2) 0.28958(7) 0.0865(6) Uani d . 1 . .
H H15A 0.9977 0.1930 0.3146 0.130 Uiso calc PR 0.50 . .
H H15B 1.2103 0.1555 0.2789 0.130 Uiso calc PR 0.50 . .
H H15C 1.0293 0.0590 0.3015 0.130 Uiso calc PR 0.50 . .
H H15D 1.1605 0.0787 0.2821 0.130 Uiso calc PR 0.50 . .
H H15E 0.9479 0.1162 0.3177 0.130 Uiso calc PR 0.50 . .
H H15F 1.1289 0.2127 0.2952 0.130 Uiso calc PR 0.50 . .
C C16 -0.5298(4) 0.57876(15) 0.09754(7) 0.0788(6) Uani d . 1 . .
H H16A -0.4572 0.6380 0.1204 0.118 Uiso calc R 1 . .
H H16B -0.7242 0.5602 0.1015 0.118 Uiso calc R 1 . .
H H16C -0.5232 0.6082 0.0658 0.118 Uiso calc R 1 . .
C C17 -1.0150(5) 0.19050(17) -0.05323(8) 0.0852(7) Uani d . 1 . .
H H17A -1.1735 0.2093 -0.0770 0.128 Uiso calc R 1 . .
H H17B -1.0670 0.1261 -0.0339 0.128 Uiso calc R 1 . .
H H17C -0.8529 0.1679 -0.0686 0.128 Uiso calc R 1 . .

loop_
_atom_site_aniso_label
_atom_site_aniso_U_11
_atom_site_aniso_U_22
_atom_site_aniso_U_33
_atom_site_aniso_U_12
_atom_site_aniso_U_13
_atom_site_aniso_U_23
O1 0.0732(8) 0.0612(7) 0.0852(9) 0.0155(6) -0.0198(7) -0.0036(7)
O2 0.0791(9) 0.0578(7) 0.0746(8) 0.0127(6) -0.0235(7) -0.0093(6)
O3 0.0703(8) 0.0676(7) 0.0697(8) 0.0140(6) -0.0237(6) -0.0097(6)
N1 0.0537(8) 0.0624(8) 0.0559(8) 0.0062(6) -0.0046(7) 0.0033(6)
C1 0.0488(9) 0.0570(9) 0.0529(9) 0.0024(7) 0.0002(7) 0.0055(7)
C2 0.0541(10) 0.0562(9) 0.0613(10) 0.0076(7) -0.0010(8) 0.0058(8)
C3 0.0585(10) 0.0574(9) 0.0635(10) 0.0047(8) -0.0058(8) -0.0043(8)
C4 0.0513(9) 0.0615(9) 0.0548(10) 0.0041(7) -0.0048(8) 0.0020(8)
C5 0.0575(10) 0.0553(9) 0.0616(10) 0.0094(7) -0.0054(8) 0.0037(8)
C6 0.0555(10) 0.0538(8) 0.0545(9) 0.0004(7) -0.0009(8) 0.0006(7)
C7 0.0534(9) 0.0598(9) 0.0549(10) 0.0010(8) 0.0009(8) 0.0021(7)
C8 0.0476(9) 0.0671(10) 0.0499(9) 0.0022(7) -0.0013(7) 0.0033(8)
C9 0.0538(10) 0.0672(10) 0.0542(10) 0.0052(8) 0.0008(8) 0.0053(8)
C10 0.0570(10) 0.0762(11) 0.0614(11) 0.0099(8) -0.0018(9) 0.0105(9)
C11 0.0494(10) 0.0920(13) 0.0531(10) 0.0037(9) -0.0002(8) 0.0085(9)
C12 0.0607(11) 0.0834(12) 0.0613(11) -0.0051(9) -0.0023(9) -0.0070(9)
C13 0.0595(11) 0.0696(10) 0.0661(11) 0.0056(8) -0.0034(9) -0.0001(9)
C14 0.0810(13) 0.0660(11) 0.0750(12) 0.0091(9) -0.0097(10) 0.0030(9)
C15 0.0623(12) 0.1271(17) 0.0645(12) -0.0006(11) -0.0125(10) 0.0102(12)
C16 0.0879(14) 0.0586(10) 0.0823(13) 0.0180(9) -0.0175(11) -0.0103(9)
C17 0.0864(14) 0.0770(12) 0.0816(13) 0.0157(10) -0.0293(11) -0.0214(10)

loop_
_atom_type_symbol
_atom_type_description
_atom_type_scat_dispersion_real
_atom_type_scat_dispersion_imag
_atom_type_scat_source
C C 0.0033 0.0016 'International Tables Vol C Tables 4.2.6.8 and 6.1.1.4'
H H 0.0000 0.0000 'International Tables Vol C Tables 4.2.6.8 and 6.1.1.4'
N N 0.0061 0.0033 'International Tables Vol C Tables 4.2.6.8 and 6.1.1.4'
O O 0.0106 0.0060 'International Tables Vol C Tables 4.2.6.8 and 6.1.1.4'

loop_
_geom_angle_atom_site_label_1
_geom_angle_atom_site_label_2
_geom_angle_atom_site_label_3
_geom_angle_site_symmetry_1
_geom_angle_site_symmetry_3
_geom_angle
_geom_angle_publ_flag
C2 O1 H1A . . 109.5 ?
C6 O2 C16 . . 117.08(12) ?
C4 O3 C17 . . 116.70(13) ?
C7 N1 C8 . . 123.93(15) ?
C7 N1 H1B . . 118.0 ?
C8 N1 H1B . . 118.0 ?
C2 C1 C6 . . 117.64(14) ?
C2 C1 C7 . . 121.47(14) ?
C6 C1 C7 . . 120.88(14) ?
O1 C2 C3 . . 118.22(14) ?
O1 C2 C1 . . 120.65(14) ?
C3 C2 C1 . . 121.13(14) ?
C4 C3 C2 . . 118.77(15) ?
C4 C3 H3 . . 120.6 ?
C2 C3 H3 . . 120.6 ?
O3 C4 C3 . . 124.01(14) ?
O3 C4 C5 . . 113.93(13) ?
C3 C4 C5 . . 122.06(14) ?
C6 C5 C4 . . 118.92(14) ?
C6 C5 H5 . . 120.5 ?
C4 C5 H5 . . 120.5 ?
O2 C6 C5 . . 124.00(14) ?
O2 C6 C1 . . 114.55(13) ?
C5 C6 C1 . . 121.46(15) ?
N1 C7 C1 . . 121.77(15) ?
N1 C7 H7 . . 119.1 ?
C1 C7 H7 . . 119.1 ?
C13 C8 C9 . . 119.42(15) ?
C13 C8 N1 . . 123.59(15) ?
C9 C8 N1 . . 116.99(14) ?
C10 C9 C8 . . 118.20(16) ?
C10 C9 C14 . . 121.02(15) ?
C8 C9 C14 . . 120.76(14) ?
C11 C10 C9 . . 123.23(17) ?
C11 C10 H10 . . 118.4 ?
C9 C10 H10 . . 118.4 ?
C10 C11 C12 . . 117.21(16) ?
C10 C11 C15 . . 121.56(18) ?
C12 C11 C15 . . 121.23(18) ?
C11 C12 C13 . . 121.49(17) ?
C11 C12 H12 . . 119.3 ?
C13 C12 H12 . . 119.3 ?
C8 C13 C12 . . 120.38(17) ?
C8 C13 H13 . . 119.8 ?
C12 C13 H13 . . 119.8 ?
C9 C14 H14A . . 109.5 ?
C9 C14 H14B . . 109.5 ?
H14A C14 H14B . . 109.5 ?
C9 C14 H14C . . 109.5 ?
H14A C14 H14C . . 109.5 ?
H14B C14 H14C . . 109.5 ?
C11 C15 H15A . . 109.5 ?
C11 C15 H15B . . 109.5 ?
H15A C15 H15B . . 109.5 ?
C11 C15 H15C . . 109.5 ?
H15A C15 H15C . . 109.5 ?
H15B C15 H15C . . 109.5 ?
C11 C15 H15D . . 109.5 ?
H15A C15 H15D . . 141.1 ?
H15B C15 H15D . . 56.3 ?
H15C C15 H15D . . 56.3 ?
C11 C15 H15E . . 109.5 ?
H15A C15 H15E . . 56.3 ?
H15B C15 H15E . . 141.1 ?
H15C C15 H15E . . 56.3 ?
H15D C15 H15E . . 109.5 ?
C11 C15 H15F . . 109.5 ?
H15A C15 H15F . . 56.3 ?
H15B C15 H15F . . 56.3 ?
H15C C15 H15F . . 141.1 ?
H15D C15 H15F . . 109.5 ?
H15E C15 H15F . . 109.5 ?
O2 C16 H16A . . 109.5 ?
O2 C16 H16B . . 109.5 ?
H16A C16 H16B . . 109.5 ?
O2 C16 H16C . . 109.5 ?
H16A C16 H16C . . 109.5 ?
H16B C16 H16C . . 109.5 ?
O3 C17 H17A . . 109.5 ?
O3 C17 H17B . . 109.5 ?
H17A C17 H17B . . 109.5 ?
O3 C17 H17C . . 109.5 ?
H17A C17 H17C . . 109.5 ?
H17B C17 H17C . . 109.5 ?

loop_
_geom_bond_atom_site_label_1
_geom_bond_atom_site_label_2
_geom_bond_site_symmetry_2
_geom_bond_distance
_geom_bond_publ_flag
O1 C2 . 1.3312(18) ?
O1 H1A . 0.82 ?
O2 C6 . 1.3673(19) ?
O2 C16 . 1.4229(19) ?
O3 C4 . 1.3634(18) ?
O3 C17 . 1.427(2) ?
N1 C7 . 1.293(2) ?
N1 C8 . 1.4159(19) ?
N1 H1B . 0.86 ?
C1 C2 . 1.407(2) ?
C1 C6 . 1.416(2) ?
C1 C7 . 1.426(2) ?
C2 C3 . 1.397(2) ?
C3 C4 . 1.369(2) ?
C3 H3 . 0.93 ?
C4 C5 . 1.399(2) ?
C5 C6 . 1.367(2) ?
C5 H5 . 0.93 ?
C7 H7 . 0.93 ?
C8 C13 . 1.384(2) ?
C8 C9 . 1.396(2) ?
C9 C10 . 1.391(2) ?
C9 C14 . 1.507(2) ?
C10 C11 . 1.376(3) ?
C10 H10 . 0.93 ?
C11 C12 . 1.380(3) ?
C11 C15 . 1.510(2) ?
C12 C13 . 1.385(2) ?
C12 H12 . 0.93 ?
C13 H13 . 0.93 ?
C14 H14A . 0.96 ?
C14 H14B . 0.96 ?
C14 H14C . 0.96 ?
C15 H15A . 0.96 ?
C15 H15B . 0.96 ?
C15 H15C . 0.96 ?
C15 H15D . 0.96 ?
C15 H15E . 0.96 ?
C15 H15F . 0.96 ?
C16 H16A . 0.96 ?
C16 H16B . 0.96 ?
C16 H16C . 0.96 ?
C17 H17A . 0.96 ?
C17 H17B . 0.96 ?
C17 H17C . 0.96 ?

loop_
_geom_hbond_atom_site_label_D
_geom_hbond_atom_site_label_H
_geom_hbond_atom_site_label_A
_geom_hbond_distance_DH
_geom_hbond_distance_HA
_geom_hbond_distance_DA
_geom_hbond_angle_DHA
O1 H1A N1 0.82 1.820(10) 2.561(2) 149
N1 H1B O1 0.86 1.860(10) 2.561(2) 136.730(10)

loop_
_geom_torsion_atom_site_label_1
_geom_torsion_atom_site_label_2
_geom_torsion_atom_site_label_3
_geom_torsion_atom_site_label_4
_geom_torsion_site_symmetry_1
_geom_torsion_site_symmetry_2
_geom_torsion_site_symmetry_3
_geom_torsion_site_symmetry_4
_geom_torsion
_geom_torsion_publ_flag
C6 C1 C2 O1 . . . . -179.15(16) ?
C7 C1 C2 O1 . . . . -0.4(3) ?
C6 C1 C2 C3 . . . . 0.6(3) ?
C7 C1 C2 C3 . . . . 179.39(17) ?
O1 C2 C3 C4 . . . . -179.62(16) ?
C1 C2 C3 C4 . . . . 0.6(3) ?
C17 O3 C4 C3 . . . . -1.3(3) ?
C17 O3 C4 C5 . . . . 178.46(17) ?
C2 C3 C4 O3 . . . . 178.77(17) ?
C2 C3 C4 C5 . . . . -0.9(3) ?
O3 C4 C5 C6 . . . . -179.76(16) ?
C3 C4 C5 C6 . . . . 0.0(3) ?
C16 O2 C6 C5 . . . . 3.4(3) ?
C16 O2 C6 C1 . . . . -176.22(17) ?
C4 C5 C6 O2 . . . . -178.32(16) ?
C4 C5 C6 C1 . . . . 1.3(3) ?
C2 C1 C6 O2 . . . . 178.09(15) ?
C7 C1 C6 O2 . . . . -0.7(2) ?
C2 C1 C6 C5 . . . . -1.6(3) ?
C7 C1 C6 C5 . . . . 179.61(16) ?
C8 N1 C7 C1 . . . . -179.15(15) ?
C2 C1 C7 N1 . . . . 1.8(3) ?
C6 C1 C7 N1 . . . . -179.44(15) ?
C7 N1 C8 C13 . . . . -9.1(3) ?
C7 N1 C8 C9 . . . . 172.11(16) ?
C13 C8 C9 C10 . . . . 2.6(3) ?
N1 C8 C9 C10 . . . . -178.54(15) ?
C13 C8 C9 C14 . . . . -176.31(17) ?
N1 C8 C9 C14 . . . . 2.6(2) ?
C8 C9 C10 C11 . . . . -0.7(3) ?
C14 C9 C10 C11 . . . . 178.17(18) ?
C9 C10 C11 C12 . . . . -1.5(3) ?
C9 C10 C11 C15 . . . . 179.01(18) ?
C10 C11 C12 C13 . . . . 1.9(3) ?
C15 C11 C12 C13 . . . . -178.59(18) ?
C9 C8 C13 C12 . . . . -2.2(3) ?
N1 C8 C13 C12 . . . . 178.98(17) ?
C11 C12 C13 C8 . . . . -0.1(3) ?
